data_1550416
loop_
_publ_author_name
'Zuo, Wei'
'Jia, Chuandong'
'Zhang, Huizheng'
'Zhao, Yanxia'
'Yang, Xiao-Juan'
'Wu, Biao'

_publ_section_title
;
 Selective recognition of choline phosphate by tripodal hexa-urea
 receptors with dual binding sites: crystal and solution evidence
;
_journal_name_full 'Chemical Science'
_journal_paper_doi 10.1039/C8SC04338H
_journal_year 2019
_chemical_formula_sum 'C79 H106 N18 O14 P'
_chemical_formula_weight 1562.78
_space_group_crystal_system orthorhombic
_space_group_IT_number 33
_space_group_name_Hall 'P 2c -2n'
_space_group_name_H-M_alt 'P n a 21'
_symmetry_space_group_name_Hall 'P 2c -2n'
_symmetry_space_group_name_H-M 'P n a 21'
_atom_sites_solution_hydrogens geom
_atom_sites_solution_primary direct
_atom_sites_solution_secondary difmap
_audit_creation_method SHELXL-2014/7
_audit_update_record
;
2018-08-01 deposited with the CCDC.
2018-12-27 downloaded from the CCDC.
;
_cell_angle_alpha 90
_cell_angle_beta 90
_cell_angle_gamma 90
_cell_formula_units_Z 4
_cell_length_a 20.4627(5)
_cell_length_b 15.7895(4)
_cell_length_c 25.0638(6)
_cell_measurement_reflns_used 9978
_cell_measurement_temperature 153(2)
_cell_measurement_theta_max 24.48
_cell_measurement_theta_min 2.57
_cell_volume 8098.0(3)
_computing_cell_refinement 'Bruker SMART'
_computing_data_collection 'Bruker SMART APEX II'
_computing_data_reduction 'Bruker SAINT'
_computing_molecular_graphics SHELXTL
_computing_publication_material SHELXTL
_computing_structure_refinement 'SHELXL-2014/7 (Sheldrick, 2014)'
_computing_structure_solution 'SHELXL-2014/7 (Sheldrick, 2014)'
_diffrn_ambient_temperature 153(2)
_diffrn_detector_area_resol_mean 'fine-focus sealed tube'
_diffrn_measured_fraction_theta_full 0.998
_diffrn_measured_fraction_theta_max 0.996
_diffrn_measurement_device_type 'Bruker APEX II area detector'
_diffrn_measurement_method '\w scan'
_diffrn_radiation_type MoK\a
_diffrn_radiation_wavelength 0.71073
_diffrn_reflns_av_R_equivalents 0.0827
_diffrn_reflns_av_unetI/netI 0.0796
_diffrn_reflns_Laue_measured_fraction_full 0.998
_diffrn_reflns_Laue_measured_fraction_max 0.996
_diffrn_reflns_limit_h_max 23
_diffrn_reflns_limit_h_min -26
_diffrn_reflns_limit_k_max 20
_diffrn_reflns_limit_k_min -19
_diffrn_reflns_limit_l_max 32
_diffrn_reflns_limit_l_min -31
_diffrn_reflns_number 80538
_diffrn_reflns_point_group_measured_fraction_full 0.980
_diffrn_reflns_point_group_measured_fraction_max 0.970
_diffrn_reflns_theta_full 25.242
_diffrn_reflns_theta_max 27.557
_diffrn_reflns_theta_min 2.372
_exptl_absorpt_coefficient_mu 0.108
_exptl_absorpt_correction_type multi-scan
_exptl_absorpt_process_details SADABS
_exptl_crystal_colour yellow
_exptl_crystal_density_diffrn 1.282
_exptl_crystal_density_meas ?
_exptl_crystal_description block
_exptl_crystal_F_000 3332
_exptl_crystal_size_max 0.250
_exptl_crystal_size_mid 0.200
_exptl_crystal_size_min 0.200
_exptl_transmission_factor_max 0.7452
_exptl_transmission_factor_min 0.5026
_refine_diff_density_max 1.462
_refine_diff_density_min -0.709
_refine_diff_density_rms 0.083
_refine_ls_abs_structure_details
; 
 Flack x determined using 4311 quotients [(I+)-(I-)]/[(I+)+(I-)] 
 (Parsons, Flack and Wagner, Acta Cryst. B69 (2013) 249-259). 
;
_refine_ls_abs_structure_Flack 0.07(5)
_refine_ls_extinction_method none
_refine_ls_goodness_of_fit_ref 1.144
_refine_ls_hydrogen_treatment constr
_refine_ls_matrix_type full
_refine_ls_number_parameters 1011
_refine_ls_number_reflns 18196
_refine_ls_number_restraints 103
_refine_ls_restrained_S_all 1.146
_refine_ls_R_factor_all 0.1244
_refine_ls_R_factor_gt 0.0792
_refine_ls_shift/su_max 0.009
_refine_ls_shift/su_mean 0.000
_refine_ls_structure_factor_coef Fsqd
_refine_ls_weighting_details 'w=1/[\s^2^(Fo^2^)+(0.1223P)^2^+0.2521P] where P=(Fo^2^+2Fc^2^)/3'
_refine_ls_weighting_scheme calc
_refine_ls_wR_factor_gt 0.1964
_refine_ls_wR_factor_ref 0.2197
_reflns_Friedel_coverage 0.905
_reflns_Friedel_fraction_full 0.962
_reflns_Friedel_fraction_max 0.943
_reflns_number_gt 12582
_reflns_number_total 18196
_reflns_threshold_expression 'I > 2\s(I)'
_cod_data_source_file c8sc04338h2.cif
_cod_data_source_block 1
_cod_depositor_comments
;
The following automatic conversions were performed:

'_exptl_absorpt_correction_type' value 'Multi-scan' changed to
'multi-scan' according to
/home/data/users/saulius/crontab/automatic-downloads/rss-feeds/RSC/lib/dictionaries/cif_core.dic
dictionary named 'cif_core.dic' version 2.4.2 from 2011-04-26.

'_exptl_crystal_density_meas' value 'not measured' was changed to '?'
- the value is perceived as not measured.

Automatic conversion script
Id: cif_fix_values 4973 2017-02-22 13:04:09Z antanas 
;
_cod_database_code 1550416
_shelx_shelxl_version_number 2014/7
_shelx_space_group_comment
; 
The symmetry employed for this shelxl refinement is uniquely defined 
by the following loop, which should always be used as a source of 
symmetry information in preference to the above space-group names. 
They are only intended as comments. 
;
_shelx_estimated_absorpt_t_min 0.973
_shelx_estimated_absorpt_t_max 0.979

loop_
_space_group_symop_operation_xyz
'x, y, z'
'-x, -y, z+1/2'
'x+1/2, -y+1/2, z'
'-x+1/2, y+1/2, z+1/2'

loop_
_atom_site_label
_atom_site_type_symbol
_atom_site_fract_x
_atom_site_fract_y
_atom_site_fract_z
_atom_site_U_iso_or_equiv
_atom_site_adp_type
_atom_site_occupancy
_atom_site_site_symmetry_order
_atom_site_calc_flag
_atom_site_refinement_flags_posn
_atom_site_refinement_flags_adp
C1 C -0.00518(8) 0.55159(13) 0.40408(8) 0.0343(5) Uani 1 1 d . .
H1A H -0.0246 0.5124 0.4305 0.041 Uiso 1 1 calc R U
H1B H -0.0410 0.5748 0.3820 0.041 Uiso 1 1 calc R U
C2 C 0.02887(8) 0.62286(11) 0.43279(7) 0.0259(5) Uani 1 1 d . .
H2A H 0.0504 0.6598 0.4062 0.031 Uiso 1 1 calc R U
H2B H -0.0042 0.6573 0.4518 0.031 Uiso 1 1 calc R U
C3 C 0.05819(8) 0.56953(10) 0.52030(7) 0.0211(4) Uani 1 1 d . .
C4 C 0.10381(7) 0.51079(10) 0.60448(6) 0.0185(4) Uani 1 1 d . .
C5 C 0.05977(7) 0.55035(11) 0.63927(7) 0.0220(4) Uani 1 1 d . .
H5 H 0.0327 0.5948 0.6264 0.026 Uiso 1 1 calc R U
C6 C 0.05514(8) 0.52557(12) 0.69195(6) 0.0249(5) Uani 1 1 d . .
H6 H 0.0248 0.5530 0.7149 0.030 Uiso 1 1 calc R U
C7 C 0.09374(8) 0.46190(13) 0.71165(7) 0.0288(5) Uani 1 1 d . .
H7 H 0.0893 0.4442 0.7477 0.035 Uiso 1 1 calc R U
C8 C 0.13993(8) 0.42304(12) 0.67812(7) 0.0256(5) Uani 1 1 d . .
H8 H 0.1673 0.3796 0.6918 0.031 Uiso 1 1 calc R U
C9 C 0.14596(8) 0.44760(10) 0.62495(7) 0.0219(4) Uani 1 1 d . .
C10 C 0.22226(8) 0.33493(10) 0.59459(7) 0.0242(4) Uani 1 1 d . .
C11 C 0.30276(8) 0.24392(11) 0.54786(7) 0.0257(4) Uani 1 1 d . .
C12 C 0.29753(9) 0.20509(12) 0.49925(7) 0.0310(5) Uani 1 1 d . .
H12A H 0.2672 0.2264 0.4739 0.037 Uiso 1 1 calc R U
C13 C 0.33587(10) 0.13464(13) 0.48590(9) 0.0429(6) Uani 1 1 d . .
H13 H 0.3313 0.1086 0.4519 0.051 Uiso 1 1 calc R U
C14 C 0.37994(10) 0.10353(13) 0.52202(10) 0.0451(6) Uani 1 1 d . .
H14 H 0.4065 0.0564 0.5129 0.054 Uiso 1 1 calc R U
C15 C 0.38596(9) 0.14173(12) 0.57305(8) 0.0364(5) Uani 1 1 d . .
C16 C 0.43203(10) 0.11223(15) 0.61211(10) 0.0485(7) Uani 1 1 d . .
H16 H 0.4585 0.0645 0.6040 0.058 Uiso 1 1 calc R U
C17 C 0.43882(10) 0.15034(16) 0.65992(10) 0.0594(7) Uani 1 1 d . .
H17 H 0.4699 0.1299 0.6850 0.071 Uiso 1 1 calc R U
C18 C 0.40025(10) 0.21915(17) 0.67207(9) 0.0532(7) Uani 1 1 d . .
H18 H 0.4050 0.2446 0.7062 0.064 Uiso 1 1 calc R U
C19 C 0.35606(9) 0.25234(14) 0.63805(7) 0.0359(6) Uani 1 1 d . .
H19 H 0.3311 0.3006 0.6479 0.043 Uiso 1 1 calc R U
C20 C 0.34746(8) 0.21359(12) 0.58689(7) 0.0288(5) Uani 1 1 d . .
C21 C 0.05086(9) 0.54694(13) 0.31867(7) 0.0315(5) Uani 1 1 d . .
H21A H 0.0445 0.6088 0.3228 0.038 Uiso 1 1 calc R U
H21B H 0.0180 0.5262 0.2928 0.038 Uiso 1 1 calc R U
C22 C 0.11814(9) 0.53051(12) 0.29691(7) 0.0317(5) Uani 1 1 d . .
H22A H 0.1248 0.4686 0.2939 0.038 Uiso 1 1 calc R U
H22B H 0.1213 0.5549 0.2606 0.038 Uiso 1 1 calc R U
C23 C 0.18767(8) 0.64704(12) 0.32239(6) 0.0237(4) Uani 1 1 d . .
C24 C 0.26340(7) 0.75487(11) 0.36025(6) 0.0213(4) Uani 1 1 d . .
C25 C 0.27213(8) 0.80258(11) 0.31381(7) 0.0267(5) Uani 1 1 d . .
H25 H 0.2593 0.7802 0.2802 0.032 Uiso 1 1 calc R U
C26 C 0.29976(8) 0.88320(12) 0.31693(7) 0.0280(5) Uani 1 1 d . .
H26 H 0.3038 0.9166 0.2856 0.034 Uiso 1 1 calc R U
C27 C 0.32140(8) 0.91501(12) 0.36551(7) 0.0280(5) Uani 1 1 d . .
H27 H 0.3404 0.9698 0.3674 0.034 Uiso 1 1 calc R U
C28 C 0.31507(8) 0.86598(11) 0.41119(7) 0.0253(5) Uani 1 1 d . .
H28 H 0.3317 0.8865 0.4442 0.030 Uiso 1 1 calc R U
C29 C 0.28454(7) 0.78673(11) 0.40931(7) 0.0215(4) Uani 1 1 d . .
C30 C 0.26508(7) 0.76727(10) 0.50435(6) 0.0178(4) Uani 1 1 d . .
C31 C 0.25611(8) 0.72642(10) 0.59808(6) 0.0180(4) Uani 1 1 d . .
C32 C 0.20858(8) 0.68318(11) 0.62490(7) 0.0267(5) Uani 1 1 d . .
H32 H 0.1843 0.6405 0.6070 0.032 Uiso 1 1 calc R U
C33 C 0.19509(9) 0.70131(12) 0.67924(7) 0.0326(5) Uani 1 1 d . .
H33 H 0.1623 0.6704 0.6976 0.039 Uiso 1 1 calc R U
C34 C 0.22913(10) 0.76291(13) 0.70498(7) 0.0357(5) Uani 1 1 d . .
H34 H 0.2185 0.7774 0.7407 0.043 Uiso 1 1 calc R U
C35 C 0.28044(9) 0.80537(12) 0.67841(7) 0.0293(5) Uani 1 1 d . .
C36 C 0.31905(9) 0.86908(15) 0.70466(7) 0.0426(6) Uani 1 1 d . .
H36 H 0.3091 0.8838 0.7405 0.051 Uiso 1 1 calc R U
C37 C 0.36933(10) 0.90881(15) 0.67957(8) 0.0487(6) Uani 1 1 d . .
H37 H 0.3940 0.9505 0.6980 0.058 Uiso 1 1 calc R U
C38 C 0.38504(9) 0.88829(13) 0.62614(8) 0.0331(5) Uani 1 1 d . .
H38 H 0.4199 0.9166 0.6086 0.040 Uiso 1 1 calc R U
C39 C 0.34978(8) 0.82748(11) 0.59988(6) 0.0233(4) Uani 1 1 d . .
H39 H 0.3616 0.8125 0.5645 0.028 Uiso 1 1 calc R U
C40 C 0.29592(8) 0.78627(11) 0.62452(6) 0.0215(4) Uani 1 1 d . .
C41 C 0.02155(10) 0.41644(13) 0.36392(10) 0.0456(6) Uani 1 1 d . .
H41A H 0.0400 0.3941 0.3302 0.055 Uiso 1 1 calc R U
H41B H -0.0266 0.4118 0.3620 0.055 Uiso 1 1 calc R U
C42 C 0.04679(9) 0.36446(13) 0.41066(10) 0.0436(6) Uani 1 1 d . .
H42A H 0.0301 0.3891 0.4443 0.052 Uiso 1 1 calc R U
H42B H 0.0297 0.3060 0.4078 0.052 Uiso 1 1 calc R U
C43 C 0.15072(9) 0.30559(11) 0.38115(7) 0.0284(5) Uani 1 1 d . .
C44 C 0.26307(8) 0.25927(11) 0.36008(7) 0.0262(5) Uani 1 1 d . .
C45 C 0.24592(11) 0.17684(12) 0.34435(8) 0.0420(6) Uani 1 1 d . .
H45 H 0.2031 0.1559 0.3504 0.050 Uiso 1 1 calc R U
C46 C 0.29325(11) 0.12608(12) 0.31952(8) 0.0468(6) Uani 1 1 d . .
H46 H 0.2812 0.0715 0.3070 0.056 Uiso 1 1 calc R U
C47 C 0.35502(11) 0.15228(12) 0.31294(8) 0.0429(5) Uani 1 1 d . .
H47 H 0.3861 0.1155 0.2970 0.051 Uiso 1 1 calc R U
C48 C 0.37416(10) 0.23263(12) 0.32922(7) 0.0364(5) Uani 1 1 d . .
H48 H 0.4180 0.2508 0.3244 0.044 Uiso 1 1 calc R U
C49 C 0.32758(8) 0.28741(10) 0.35316(7) 0.0260(5) Uani 1 1 d . .
C50 C 0.38801(8) 0.42264(11) 0.34514(7) 0.0260(5) Uani 1 1 d . .
C51 C 0.43591(8) 0.56388(12) 0.35234(7) 0.0270(5) Uani 1 1 d . .
C52 C 0.41012(9) 0.63990(12) 0.33583(7) 0.0308(5) Uani 1 1 d . .
H52 H 0.3641 0.6475 0.3351 0.037 Uiso 1 1 calc R U
C53 C 0.45192(11) 0.70716(13) 0.31980(8) 0.0380(6) Uani 1 1 d . .
H53 H 0.4337 0.7590 0.3076 0.046 Uiso 1 1 calc R U
C54 C 0.51766(10) 0.69774(12) 0.32184(7) 0.0351(5) Uani 1 1 d . .
H54 H 0.5451 0.7428 0.3105 0.042 Uiso 1 1 calc R U
C55 C 0.54575(9) 0.62210(13) 0.34055(8) 0.0358(5) Uani 1 1 d . .
C56 C 0.61364(10) 0.61235(17) 0.34547(11) 0.0561(8) Uani 1 1 d . .
H56 H 0.6417 0.6564 0.3336 0.067 Uiso 1 1 calc R U
C57 C 0.64044(10) 0.53963(19) 0.36730(12) 0.0721(9) Uani 1 1 d . .
H57 H 0.6865 0.5344 0.3708 0.087 Uiso 1 1 calc R U
C58 C 0.59977(11) 0.47427(17) 0.38405(12) 0.0639(8) Uani 1 1 d . .
H58 H 0.6184 0.4245 0.3990 0.077 Uiso 1 1 calc R U
C59 C 0.53408(10) 0.48054(15) 0.37940(10) 0.0499(7) Uani 1 1 d . .
H59 H 0.5071 0.4352 0.3909 0.060 Uiso 1 1 calc R U
C60 C 0.50537(8) 0.55427(12) 0.35746(7) 0.0282(5) Uani 1 1 d . .
C61 C 0.57153(11) 0.20853(14) 0.54273(9) 0.0471(7) Uani 1 1 d . .
H61A H 0.5759 0.2157 0.5814 0.071 Uiso 1 1 calc R U
H61B H 0.5947 0.1571 0.5316 0.071 Uiso 1 1 calc R U
H61C H 0.5252 0.2036 0.5334 0.071 Uiso 1 1 calc R U
C62 C 0.59925(11) 0.28084(15) 0.51594(9) 0.0450(6) Uani 1 1 d . .
C63 C 0.43324(10) 0.37014(17) 0.50295(10) 0.0544(7) Uani 1 1 d . .
H63A H 0.3911 0.3997 0.5025 0.082 Uiso 1 1 calc R U
H63B H 0.4261 0.3095 0.4972 0.082 Uiso 1 1 calc R U
H63C H 0.4613 0.3926 0.4746 0.082 Uiso 1 1 calc R U
C64 C 0.46386(10) 0.38272(14) 0.55303(9) 0.0432(6) Uani 1 1 d . .
C65 C 0.54926(11) 0.56774(14) 0.54175(13) 0.0678(8) Uani 1 1 d . .
H65A H 0.5936 0.5444 0.5426 0.102 Uiso 1 1 calc R U
H65B H 0.5248 0.5418 0.5124 0.102 Uiso 1 1 calc R U
H65C H 0.5272 0.5556 0.5756 0.102 Uiso 1 1 calc R U
C66 C 0.58784(12) 0.70060(15) 0.57791(11) 0.0712(8) Uani 1 1 d . .
H66A H 0.5666 0.6853 0.6116 0.107 Uiso 1 1 calc R U
H66B H 0.5874 0.7623 0.5737 0.107 Uiso 1 1 calc R U
H66C H 0.6331 0.6804 0.5781 0.107 Uiso 1 1 calc R U
C67 C 0.58985(11) 0.67673(17) 0.48283(12) 0.0614(8) Uani 1 1 d . .
H67A H 0.5921 0.7377 0.4758 0.092 Uiso 1 1 calc R U
H67B H 0.5676 0.6484 0.4532 0.092 Uiso 1 1 calc R U
H67C H 0.6342 0.6540 0.4864 0.092 Uiso 1 1 calc R U
C68 C 0.48540(9) 0.70076(12) 0.53084(9) 0.0364(6) Uani 1 1 d . .
H68A H 0.4905 0.7629 0.5275 0.044 Uiso 1 1 calc R U
H68B H 0.4628 0.6896 0.5650 0.044 Uiso 1 1 calc R U
C69 C 0.44143(9) 0.67010(12) 0.48539(9) 0.0398(6) Uani 1 1 d . .
H69A H 0.4045 0.7098 0.4805 0.048 Uiso 1 1 calc R U
H69B H 0.4666 0.6677 0.4517 0.048 Uiso 1 1 calc R U
C70 C 0.11903(10) 0.14333(14) 0.68992(8) 0.0416(6) Uani 1 1 d . .
H70A H 0.0774 0.1304 0.6725 0.062 Uiso 1 1 calc R U
H70B H 0.1339 0.1997 0.6789 0.062 Uiso 1 1 calc R U
H70C H 0.1132 0.1422 0.7287 0.062 Uiso 1 1 calc R U
C71 C 0.14365(12) -0.00717(12) 0.68968(9) 0.0428(6) Uani 1 1 d . .
H71A H 0.1370 -0.0092 0.7284 0.064 Uiso 1 1 calc R U
H71B H 0.1755 -0.0505 0.6793 0.064 Uiso 1 1 calc R U
H71C H 0.1021 -0.0179 0.6715 0.064 Uiso 1 1 calc R U
C72 C 0.23109(12) 0.10005(18) 0.70294(10) 0.0559(7) Uani 1 1 d . .
H72A H 0.2430 0.1591 0.6957 0.084 Uiso 1 1 calc R U
H72B H 0.2661 0.0626 0.6905 0.084 Uiso 1 1 calc R U
H72C H 0.2248 0.0923 0.7414 0.084 Uiso 1 1 calc R U
C73 C 0.17907(10) 0.08588(12) 0.61478(7) 0.0312(5) Uani 1 1 d . .
H73A H 0.1363 0.0769 0.5971 0.037 Uiso 1 1 calc R U
H73B H 0.1929 0.1446 0.6068 0.037 Uiso 1 1 calc R U
C74 C 0.22764(10) 0.02687(12) 0.58956(8) 0.0370(5) Uani 1 1 d . .
H74A H 0.2375 0.0460 0.5528 0.044 Uiso 1 1 calc R U
H74B H 0.2688 0.0273 0.6103 0.044 Uiso 1 1 calc R U
N1 N 0.04017(7) 0.50545(9) 0.37029(6) 0.0276(4) Uani 1 1 d . .
N2 N 0.07782(6) 0.59389(9) 0.47125(6) 0.0228(4) Uani 1 1 d . .
H2 H 0.1195 0.5924 0.4625 0.027 Uiso 1 1 calc R U
N3 N 0.10829(6) 0.53462(8) 0.55038(5) 0.0182(3) Uani 1 1 d . .
H3 H 0.1461 0.5267 0.5344 0.022 Uiso 1 1 calc R U
N4 N 0.19410(7) 0.41415(9) 0.59086(6) 0.0247(4) Uani 1 1 d . .
H4 H 0.2075 0.4469 0.5646 0.030 Uiso 1 1 calc R U
N5 N 0.26790(7) 0.32171(9) 0.55564(6) 0.0254(4) Uani 1 1 d . .
H5A H 0.2765 0.3639 0.5338 0.030 Uiso 1 1 calc R U
N6 N 0.16959(7) 0.56600(10) 0.32980(6) 0.0278(4) Uani 1 1 d . .
H6A H 0.1888 0.5349 0.3543 0.033 Uiso 1 1 calc R U
N7 N 0.23443(7) 0.67421(9) 0.35851(6) 0.0257(4) Uani 1 1 d . .
H7A H 0.2472 0.6374 0.3827 0.031 Uiso 1 1 calc R U
N8 N 0.27896(6) 0.73595(9) 0.45494(5) 0.0197(3) Uani 1 1 d . .
H8A H 0.2847 0.6810 0.4515 0.024 Uiso 1 1 calc R U
N9 N 0.26795(7) 0.70687(8) 0.54344(5) 0.0205(4) Uani 1 1 d . .
H9 H 0.2774 0.6544 0.5346 0.025 Uiso 1 1 calc R U
N10 N 0.11819(7) 0.36168(9) 0.41262(7) 0.0328(4) Uani 1 1 d . .
H10 H 0.1399 0.3959 0.4339 0.039 Uiso 1 1 calc R U
N11 N 0.21802(7) 0.31375(9) 0.38446(6) 0.0268(4) Uani 1 1 d . .
H11 H 0.2336 0.3563 0.4033 0.032 Uiso 1 1 calc R U
N12 N 0.34519(7) 0.36901(9) 0.37022(6) 0.0249(4) Uani 1 1 d . .
H12 H 0.3270 0.3875 0.3998 0.030 Uiso 1 1 calc R U
N13 N 0.39337(7) 0.49907(9) 0.36989(6) 0.0298(4) Uani 1 1 d . .
H13A H 0.3691 0.5086 0.3983 0.036 Uiso 1 1 calc R U
N14 N 0.62021(11) 0.33832(15) 0.49507(9) 0.0644(7) Uani 1 1 d . .
N15 N 0.48937(10) 0.39287(13) 0.59379(9) 0.0573(6) Uani 1 1 d . .
N16 N 0.55263(8) 0.66152(10) 0.53354(7) 0.0411(5) Uani 1 1 d . .
N17 N 0.16883(7) 0.07886(10) 0.67414(6) 0.0310(4) Uani 1 1 d . .
O1 O 0.00217(5) 0.57941(8) 0.53701(5) 0.0271(3) Uani 1 1 d . .
O2 O 0.20813(6) 0.28253(8) 0.62826(5) 0.0296(3) Uani 1 1 d . .
O3 O 0.16620(6) 0.69207(8) 0.28658(4) 0.0289(3) Uani 1 1 d . .
O4 O 0.25196(5) 0.84109(7) 0.51290(4) 0.0223(3) Uani 1 1 d . .
O5 O 0.12240(7) 0.25383(9) 0.35237(6) 0.0446(4) Uani 1 1 d . .
O6 O 0.41950(6) 0.40476(9) 0.30498(5) 0.0351(4) Uani 1 1 d . .
O7 O 0.19137(5) 0.51546(7) 0.43479(5) 0.0231(3) Uani 1 1 d . .
O8 O 0.30647(5) 0.56907(7) 0.44124(5) 0.0219(3) Uani 1 1 d . .
O9 O 0.24339(5) 0.53416(7) 0.52499(4) 0.0212(3) Uani 1 1 d . .
O10 O 0.28061(5) 0.41651(7) 0.46353(4) 0.0202(3) Uani 1 1 d . .
O11 O 0.41762(7) 0.58854(9) 0.49849(8) 0.0643(5) Uani 1 1 d . .
H11A H 0.3793 0.5831 0.4869 0.096 Uiso 1 1 calc R U
O12 O 0.20163(7) -0.05609(8) 0.58829(6) 0.0378(4) Uani 1 1 d . .
H12' H 0.2263 -0.0875 0.5703 0.057 Uiso 1 1 calc R U
P1 P 0.25511(2) 0.50773(2) 0.46613(2) 0.01627(9) Uani 1 1 d . .
N18 N 0.3618(3) 0.5355(3) 0.6903(2) 0.1891(3) Uani 1 1 d . U
C75 C 0.4269(3) 0.4766(4) 0.7065(3) 0.1856(5) Uani 1 1 d . U
H75A H 0.4669 0.5058 0.6953 0.278 Uiso 1 1 calc R U
H75B H 0.4240 0.4216 0.6885 0.278 Uiso 1 1 calc R U
H75C H 0.4279 0.4680 0.7452 0.278 Uiso 1 1 calc R U
C76 C 0.3046(3) 0.4842(4) 0.7117(3) 0.1890(5) Uani 1 1 d . U
H76A H 0.2638 0.5054 0.6961 0.284 Uiso 1 1 calc R U
H76B H 0.3027 0.4897 0.7506 0.284 Uiso 1 1 calc R U
H76C H 0.3103 0.4245 0.7022 0.284 Uiso 1 1 calc R U
C77 C 0.3537(4) 0.5336(4) 0.6191(3) 0.1888(5) Uani 1 1 d . U
H77A H 0.3362 0.5879 0.6068 0.283 Uiso 1 1 calc R U
H77B H 0.3239 0.4879 0.6088 0.283 Uiso 1 1 calc R U
H77C H 0.3966 0.5239 0.6029 0.283 Uiso 1 1 calc R U
C78 C 0.3915(3) 0.5946(4) 0.7283(3) 0.1940(2) Uani 1 1 d D U
C79 C 0.4089(2) 0.6613(4) 0.6821(3) 0.1940(2) Uani 1 1 d D U
H79A H 0.3876 0.6469 0.6478 0.233 Uiso 1 1 calc R U
H79B H 0.3980 0.7202 0.6923 0.233 Uiso 1 1 calc R U
O14 O 0.4778(3) 0.7099(4) 0.7790(3) 0.2590(9) Uani 1 1 d . U
O13 O 0.48064(19) 0.6459(3) 0.6810(2) 0.1940(2) Uani 1 1 d D U
H13B H 0.4977 0.6659 0.7088 0.291 Uiso 1 1 calc DR U

loop_
_atom_site_aniso_label
_atom_site_aniso_U_11
_atom_site_aniso_U_22
_atom_site_aniso_U_33
_atom_site_aniso_U_23
_atom_site_aniso_U_13
_atom_site_aniso_U_12
C1 0.0162(8) 0.0464(11) 0.0404(10) 0.0022(9) -0.0026(7) 0.0035(8)
C2 0.0268(8) 0.0297(9) 0.0212(8) 0.0042(7) -0.0016(7) 0.0123(7)
C3 0.0198(7) 0.0216(8) 0.0219(8) -0.0016(7) -0.0011(6) 0.0019(7)
C4 0.0160(7) 0.0213(8) 0.0180(7) 0.0008(7) -0.0003(6) -0.0029(6)
C5 0.0133(7) 0.0247(8) 0.0279(8) -0.0015(7) -0.0006(6) -0.0032(6)
C6 0.0223(8) 0.0340(9) 0.0183(8) -0.0059(7) 0.0023(6) -0.0030(7)
C7 0.0251(8) 0.0439(10) 0.0175(8) 0.0070(8) -0.0015(7) 0.0009(8)
C8 0.0250(8) 0.0304(9) 0.0215(8) 0.0023(7) -0.0050(7) 0.0026(7)
C9 0.0164(7) 0.0210(8) 0.0281(8) -0.0060(7) 0.0023(6) -0.0011(6)
C10 0.0224(8) 0.0195(8) 0.0308(9) 0.0049(8) -0.0020(7) 0.0032(7)
C11 0.0234(7) 0.0220(8) 0.0317(9) 0.0057(7) 0.0080(7) 0.0036(7)
C12 0.0386(9) 0.0260(9) 0.0285(9) 0.0038(8) 0.0083(8) 0.0079(8)
C13 0.0531(11) 0.0278(10) 0.0478(11) -0.0063(9) 0.0220(9) 0.0026(9)
C14 0.0406(10) 0.0279(10) 0.0668(14) 0.0045(10) 0.0189(9) 0.0105(9)
C15 0.0268(8) 0.0310(9) 0.0513(11) 0.0206(9) 0.0148(8) 0.0108(8)
C16 0.0294(10) 0.0506(12) 0.0654(13) 0.0252(11) 0.0049(9) 0.0044(9)
C17 0.0312(10) 0.0715(14) 0.0754(14) 0.0474(11) -0.0020(10) 0.0040(11)
C18 0.0312(10) 0.0914(17) 0.0370(10) 0.0298(11) 0.0002(9) -0.0042(11)
C19 0.0313(9) 0.0497(11) 0.0268(9) 0.0092(9) 0.0030(8) -0.0001(9)
C20 0.0239(8) 0.0357(9) 0.0267(8) 0.0170(8) 0.0067(7) 0.0019(7)
C21 0.0349(9) 0.0367(10) 0.0227(8) -0.0100(8) -0.0139(7) 0.0038(8)
C22 0.0438(10) 0.0311(9) 0.0202(8) -0.0117(8) -0.0045(7) 0.0010(9)
C23 0.0265(8) 0.0298(9) 0.0148(7) -0.0032(7) 0.0029(6) 0.0042(7)
C24 0.0207(7) 0.0221(8) 0.0210(8) 0.0007(7) 0.0003(6) 0.0100(6)
C25 0.0306(8) 0.0314(9) 0.0180(8) 0.0002(7) 0.0019(7) 0.0129(7)
C26 0.0226(8) 0.0377(9) 0.0236(8) 0.0131(8) 0.0080(6) 0.0091(7)
C27 0.0147(7) 0.0299(9) 0.0392(9) 0.0145(8) 0.0032(7) 0.0012(7)
C28 0.0205(7) 0.0270(9) 0.0286(8) 0.0035(8) 0.0003(7) -0.0029(7)
C29 0.0166(7) 0.0234(8) 0.0245(8) 0.0014(7) 0.0005(6) 0.0016(7)
C30 0.0195(7) 0.0163(7) 0.0177(7) -0.0044(6) -0.0007(6) -0.0053(6)
C31 0.0261(8) 0.0141(7) 0.0139(7) -0.0015(6) -0.0029(6) -0.0016(6)
C32 0.0325(8) 0.0229(8) 0.0247(8) -0.0016(7) -0.0062(7) -0.0131(7)
C33 0.0320(8) 0.0363(10) 0.0296(9) 0.0043(8) 0.0077(7) -0.0166(8)
C34 0.0443(10) 0.0471(11) 0.0156(8) -0.0073(8) 0.0097(7) -0.0134(9)
C35 0.0309(8) 0.0331(9) 0.0239(8) -0.0103(8) 0.0038(7) -0.0072(8)
C36 0.0382(10) 0.0710(13) 0.0187(8) -0.0251(9) 0.0091(7) -0.0190(9)
C37 0.0447(10) 0.0676(13) 0.0337(10) -0.0269(9) 0.0023(8) -0.0272(10)
C38 0.0254(8) 0.0407(10) 0.0330(9) -0.0089(9) 0.0105(7) -0.0098(8)
C39 0.0248(8) 0.0313(9) 0.0139(7) -0.0110(7) 0.0020(6) -0.0034(7)
C40 0.0229(7) 0.0225(8) 0.0191(7) -0.0052(7) 0.0003(6) -0.0010(7)
C41 0.0322(9) 0.0296(10) 0.0751(15) -0.0012(11) -0.0193(9) -0.0050(8)
C42 0.0251(9) 0.0331(10) 0.0725(14) 0.0095(11) -0.0034(9) -0.0055(8)
C43 0.0325(8) 0.0196(8) 0.0333(9) 0.0033(8) -0.0058(7) -0.0074(7)
C44 0.0368(8) 0.0181(8) 0.0237(8) -0.0034(7) -0.0145(7) 0.0038(7)
C45 0.0666(12) 0.0171(9) 0.0422(10) -0.0041(8) -0.0238(9) 0.0004(9)
C46 0.0807(13) 0.0202(9) 0.0395(10) -0.0070(9) -0.0324(9) 0.0195(9)
C47 0.0662(11) 0.0313(9) 0.0311(9) -0.0136(8) -0.0285(8) 0.0302(8)
C48 0.0458(10) 0.0360(10) 0.0275(9) -0.0110(8) -0.0129(7) 0.0241(8)
C49 0.0373(9) 0.0191(8) 0.0215(8) -0.0046(7) -0.0124(7) 0.0087(7)
C50 0.0268(8) 0.0256(8) 0.0257(8) -0.0039(8) -0.0018(7) 0.0061(7)
C51 0.0253(8) 0.0329(9) 0.0228(8) -0.0055(8) 0.0068(7) 0.0013(7)
C52 0.0297(8) 0.0329(9) 0.0298(9) -0.0154(8) -0.0102(7) 0.0106(8)
C53 0.0565(12) 0.0264(9) 0.0309(10) -0.0037(8) -0.0055(9) 0.0028(9)
C54 0.0500(11) 0.0313(9) 0.0239(9) -0.0079(8) 0.0042(8) -0.0074(9)
C55 0.0300(9) 0.0380(10) 0.0393(10) 0.0018(9) 0.0125(8) -0.0014(8)
C56 0.0271(10) 0.0723(15) 0.0690(15) 0.0082(13) 0.0162(10) -0.0117(10)
C57 0.0134(9) 0.0975(19) 0.1054(19) 0.0354(16) 0.0108(11) 0.0059(11)
C58 0.0282(10) 0.0669(15) 0.0965(18) 0.0293(14) 0.0053(11) 0.0140(11)
C59 0.0258(9) 0.0612(13) 0.0625(13) 0.0309(11) 0.0111(9) 0.0081(10)
C60 0.0217(8) 0.0349(9) 0.0281(9) 0.0035(8) 0.0088(7) -0.0005(7)
C61 0.0528(12) 0.0447(12) 0.0438(12) 0.0043(10) -0.0081(10) 0.0093(10)
C62 0.0473(11) 0.0503(12) 0.0374(10) -0.0031(10) -0.0090(9) 0.0112(10)
C63 0.0278(10) 0.0695(14) 0.0660(14) 0.0291(12) -0.0096(10) -0.0127(10)
C64 0.0330(9) 0.0508(12) 0.0457(11) 0.0156(10) 0.0107(9) 0.0025(9)
C65 0.0490(11) 0.0318(11) 0.123(2) 0.0147(13) -0.0425(12) -0.0003(10)
C66 0.0679(12) 0.0424(12) 0.1033(16) -0.0211(12) -0.0605(10) 0.0161(11)
C67 0.0284(10) 0.0620(15) 0.0937(19) 0.0105(14) 0.0004(11) 0.0137(11)
C68 0.0322(9) 0.0287(9) 0.0485(11) 0.0004(9) -0.0107(8) -0.0020(8)
C69 0.0283(9) 0.0308(10) 0.0604(13) 0.0027(10) -0.0133(9) -0.0018(8)
C70 0.0476(11) 0.0413(11) 0.0358(10) -0.0102(9) 0.0160(9) 0.0056(10)
C71 0.0640(13) 0.0287(10) 0.0357(10) 0.0031(9) 0.0154(9) -0.0023(10)
C72 0.0574(13) 0.0667(15) 0.0438(12) -0.0101(12) -0.0219(10) 0.0040(12)
C73 0.0437(10) 0.0214(8) 0.0285(9) -0.0033(8) 0.0071(8) -0.0030(8)
C74 0.0400(10) 0.0327(10) 0.0383(10) -0.0073(9) 0.0155(8) -0.0084(9)
N1 0.0245(7) 0.0259(7) 0.0325(7) -0.0066(7) -0.0103(6) 0.0031(6)
N2 0.0191(6) 0.0274(7) 0.0219(7) 0.0024(6) 0.0031(5) 0.0032(6)
N3 0.0142(5) 0.0185(6) 0.0219(6) -0.0022(6) -0.0002(5) 0.0009(5)
N4 0.0241(7) 0.0225(7) 0.0274(7) 0.0066(6) 0.0063(6) 0.0069(6)
N5 0.0232(6) 0.0220(7) 0.0310(7) 0.0070(6) 0.0066(6) 0.0072(6)
N6 0.0325(7) 0.0320(8) 0.0189(7) -0.0033(6) -0.0064(6) 0.0040(7)
N7 0.0345(7) 0.0253(7) 0.0175(7) -0.0012(6) -0.0063(6) 0.0054(6)
N8 0.0261(6) 0.0167(6) 0.0164(6) 0.0003(5) -0.0010(5) 0.0000(6)
N9 0.0334(7) 0.0121(6) 0.0158(6) -0.0001(5) -0.0037(5) -0.0028(6)
N10 0.0268(7) 0.0242(7) 0.0474(9) 0.0013(7) -0.0091(7) -0.0075(6)
N11 0.0347(7) 0.0166(7) 0.0291(7) -0.0038(6) -0.0080(6) -0.0002(6)
N12 0.0242(6) 0.0284(7) 0.0223(7) -0.0099(6) -0.0011(6) 0.0045(6)
N13 0.0213(6) 0.0303(8) 0.0377(8) -0.0070(7) 0.0124(6) -0.0054(6)
N14 0.0755(13) 0.0651(13) 0.0525(12) 0.0060(11) -0.0021(11) -0.0148(11)
N15 0.0658(12) 0.0456(10) 0.0604(12) 0.0109(10) 0.0178(10) 0.0061(10)
N16 0.0385(8) 0.0275(8) 0.0573(10) 0.0058(8) -0.0208(7) -0.0015(7)
N17 0.0348(8) 0.0301(8) 0.0282(7) -0.0064(7) 0.0027(6) -0.0014(7)
O1 0.0203(5) 0.0372(7) 0.0239(6) 0.0019(6) 0.0037(5) 0.0090(5)
O2 0.0339(6) 0.0232(6) 0.0316(6) 0.0080(5) 0.0046(5) 0.0048(5)
O3 0.0303(6) 0.0395(7) 0.0170(5) 0.0030(5) -0.0054(5) 0.0045(6)
O4 0.0291(6) 0.0145(5) 0.0232(6) -0.0007(5) 0.0000(5) 0.0003(5)
O5 0.0425(7) 0.0265(6) 0.0648(9) -0.0072(7) -0.0148(7) -0.0088(6)
O6 0.0354(7) 0.0394(7) 0.0305(6) -0.0086(6) 0.0075(5) 0.0075(6)
O7 0.0186(5) 0.0229(6) 0.0279(6) -0.0001(5) -0.0001(4) 0.0011(5)
O8 0.0197(5) 0.0157(5) 0.0302(6) -0.0051(5) 0.0092(5) -0.0027(4)
O9 0.0268(5) 0.0147(5) 0.0222(6) -0.0024(5) 0.0037(4) -0.0042(5)
O10 0.0262(5) 0.0153(5) 0.0192(5) -0.0014(5) -0.0014(5) 0.0021(4)
O11 0.0456(7) 0.0303(7) 0.1170(13) 0.0095(8) -0.0433(8) -0.0134(6)
O12 0.0413(7) 0.0293(6) 0.0428(7) -0.0133(6) 0.0130(6) -0.0015(6)
P1 0.01735(16) 0.01343(16) 0.01803(16) -0.00308(17) 0.00230(15) -0.00050(15)
N18 0.1872(4) 0.1901(5) 0.1900(4) 0.0025(4) 0.0027(4) 0.0021(4)
C75 0.1844(7) 0.1875(8) 0.1849(9) 0.0035(8) 0.0034(7) 0.0010(6)
C76 0.1861(7) 0.1903(9) 0.1907(9) 0.0026(8) 0.0029(7) 0.0029(6)
C77 0.1860(10) 0.1901(10) 0.1904(6) 0.0023(8) 0.0020(7) 0.0064(9)
C78 0.1939(4) 0.1936(4) 0.1945(4) 0.0007(4) 0.0031(4) 0.0004(4)
C79 0.1939(4) 0.1936(4) 0.1945(4) 0.0007(4) 0.0031(4) 0.0004(4)
O14 0.2577(16) 0.2599(16) 0.2595(16) -0.0041(13) 0.0013(13) -0.0033(13)
O13 0.1939(4) 0.1936(4) 0.1945(4) 0.0007(4) 0.0031(4) 0.0004(4)

loop_
_atom_type_symbol
_atom_type_description
_atom_type_scat_dispersion_real
_atom_type_scat_dispersion_imag
_atom_type_scat_source
C C 0.0033 0.0016 'International Tables Vol C Tables 4.2.6.8 and 6.1.1.4'
N N 0.0061 0.0033 'International Tables Vol C Tables 4.2.6.8 and 6.1.1.4'
O O 0.0106 0.0060 'International Tables Vol C Tables 4.2.6.8 and 6.1.1.4'
P P 0.1023 0.0942 'International Tables Vol C Tables 4.2.6.8 and 6.1.1.4'
H H 0.0000 0.0000 'International Tables Vol C Tables 4.2.6.8 and 6.1.1.4'

loop_
_geom_angle_atom_site_label_1
_geom_angle_atom_site_label_2
_geom_angle_atom_site_label_3
_geom_angle
N1 C1 C2 110.96(14)
N1 C1 H1A 109.4
C2 C1 H1A 109.4
N1 C1 H1B 109.4
C2 C1 H1B 109.4
H1A C1 H1B 108.0
N2 C2 C1 113.43(15)
N2 C2 H2A 108.9
C1 C2 H2A 108.9
N2 C2 H2B 108.9
C1 C2 H2B 108.9
H2A C2 H2B 107.7
O1 C3 N2 123.46(15)
O1 C3 N3 123.65(15)
N2 C3 N3 112.86(14)
C5 C4 N3 121.43(14)
C5 C4 C9 118.72(15)
N3 C4 C9 119.81(14)
C6 C5 C4 120.89(15)
C6 C5 H5 119.6
C4 C5 H5 119.6
C7 C6 C5 120.85(16)
C7 C6 H6 119.6
C5 C6 H6 119.6
C6 C7 C8 119.49(16)
C6 C7 H7 120.3
C8 C7 H7 120.3
C9 C8 C7 120.66(16)
C9 C8 H8 119.7
C7 C8 H8 119.7
C8 C9 N4 122.58(15)
C8 C9 C4 119.28(15)
N4 C9 C4 118.10(14)
O2 C10 N5 123.63(15)
O2 C10 N4 124.33(16)
N5 C10 N4 112.04(15)
C12 C11 C20 120.79(16)
C12 C11 N5 117.80(16)
C20 C11 N5 120.98(16)
C11 C12 C13 121.64(18)
C11 C12 H12A 119.2
C13 C12 H12A 119.2
C14 C13 C12 119.7(2)
C14 C13 H13 120.2
C12 C13 H13 120.2
C13 C14 C15 120.04(19)
C13 C14 H14 120.0
C15 C14 H14 120.0
C14 C15 C20 120.67(17)
C14 C15 C16 122.21(18)
C20 C15 C16 117.08(18)
C17 C16 C15 121.9(2)
C17 C16 H16 119.0
C15 C16 H16 119.0
C16 C17 C18 119.3(2)
C16 C17 H17 120.3
C18 C17 H17 120.3
C19 C18 C17 123.4(2)
C19 C18 H18 118.3
C17 C18 H18 118.3
C18 C19 C20 118.9(2)
C18 C19 H19 120.6
C20 C19 H19 120.6
C11 C20 C15 117.15(16)
C11 C20 C19 123.45(17)
C15 C20 C19 119.39(17)
N1 C21 C22 112.30(15)
N1 C21 H21A 109.1
C22 C21 H21A 109.1
N1 C21 H21B 109.1
C22 C21 H21B 109.1
H21A C21 H21B 107.9
N6 C22 C21 113.09(15)
N6 C22 H22A 109.0
C21 C22 H22A 109.0
N6 C22 H22B 109.0
C21 C22 H22B 109.0
H22A C22 H22B 107.8
O3 C23 N6 123.65(15)
O3 C23 N7 123.10(16)
N6 C23 N7 113.23(15)
C29 C24 C25 119.94(15)
C29 C24 N7 118.96(14)
C25 C24 N7 121.09(15)
C26 C25 C24 119.79(16)
C26 C25 H25 120.1
C24 C25 H25 120.1
C27 C26 C25 120.54(16)
C27 C26 H26 119.7
C25 C26 H26 119.7
C28 C27 C26 119.43(17)
C28 C27 H27 120.3
C26 C27 H27 120.3
C27 C28 C29 120.83(16)
C27 C28 H28 119.6
C29 C28 H28 119.6
C24 C29 C28 119.34(16)
C24 C29 N8 119.14(15)
C28 C29 N8 121.35(15)
O4 C30 N8 123.65(14)
O4 C30 N9 123.48(14)
N8 C30 N9 112.86(14)
C32 C31 C40 120.94(15)
C32 C31 N9 119.09(14)
C40 C31 N9 119.87(14)
C31 C32 C33 120.69(16)
C31 C32 H32 119.7
C33 C32 H32 119.7
C34 C33 C32 120.02(17)
C34 C33 H33 120.0
C32 C33 H33 120.0
C33 C34 C35 119.78(17)
C33 C34 H34 120.1
C35 C34 H34 120.1
C34 C35 C40 120.90(16)
C34 C35 C36 121.64(16)
C40 C35 C36 117.46(16)
C37 C36 C35 121.80(18)
C37 C36 H36 119.1
C35 C36 H36 119.1
C36 C37 C38 120.27(19)
C36 C37 H37 119.9
C38 C37 H37 119.9
C39 C38 C37 119.72(17)
C39 C38 H38 120.1
C37 C38 H38 120.1
C38 C39 C40 121.38(15)
C38 C39 H39 119.3
C40 C39 H39 119.3
C31 C40 C35 117.38(15)
C31 C40 C39 123.33(15)
C35 C40 C39 119.29(15)
N1 C41 C42 110.21(18)
N1 C41 H41A 109.6
C42 C41 H41A 109.6
N1 C41 H41B 109.6
C42 C41 H41B 109.6
H41A C41 H41B 108.1
N10 C42 C41 112.41(17)
N10 C42 H42A 109.1
C41 C42 H42A 109.1
N10 C42 H42B 109.1
C41 C42 H42B 109.1
H42A C42 H42B 107.9
O5 C43 N10 122.70(17)
O5 C43 N11 124.27(17)
N10 C43 N11 113.03(15)
N11 C44 C49 118.57(15)
N11 C44 C45 121.80(17)
C49 C44 C45 119.59(17)
C46 C45 C44 118.79(19)
C46 C45 H45 120.6
C44 C45 H45 120.6
C47 C46 C45 121.96(19)
C47 C46 H46 119.0
C45 C46 H46 119.0
C46 C47 C48 120.77(19)
C46 C47 H47 119.6
C48 C47 H47 119.6
C47 C48 C49 119.42(18)
C47 C48 H48 120.3
C49 C48 H48 120.3
C44 C49 N12 119.62(15)
C44 C49 C48 119.38(16)
N12 C49 C48 121.00(16)
O6 C50 N13 122.35(16)
O6 C50 N12 124.68(16)
N13 C50 N12 112.96(15)
C52 C51 N13 119.28(15)
C52 C51 C60 119.96(17)
N13 C51 C60 120.37(16)
C51 C52 C53 120.41(17)
C51 C52 H52 119.8
C53 C52 H52 119.8
C54 C53 C52 120.32(18)
C54 C53 H53 119.8
C52 C53 H53 119.8
C53 C54 C55 120.80(18)
C53 C54 H54 119.6
C55 C54 H54 119.6
C56 C55 C54 121.8(2)
C56 C55 C60 117.90(19)
C54 C55 C60 120.21(17)
C57 C56 C55 121.2(2)
C57 C56 H56 119.4
C55 C56 H56 119.4
C56 C57 C58 119.8(2)
C56 C57 H57 120.1
C58 C57 H57 120.1
C59 C58 C57 121.0(2)
C59 C58 H58 119.5
C57 C58 H58 119.5
C58 C59 C60 120.4(2)
C58 C59 H59 119.8
C60 C59 H59 119.8
C59 C60 C55 119.72(16)
C59 C60 C51 122.20(17)
C55 C60 C51 118.07(17)
C62 C61 H61A 109.5
C62 C61 H61B 109.5
H61A C61 H61B 109.5
C62 C61 H61C 109.5
H61A C61 H61C 109.5
H61B C61 H61C 109.5
N14 C62 C61 179.0(3)
C64 C63 H63A 109.5
C64 C63 H63B 109.5
H63A C63 H63B 109.5
C64 C63 H63C 109.5
H63A C63 H63C 109.5
H63B C63 H63C 109.5
N15 C64 C63 179.5(2)
N16 C65 H65A 109.5
N16 C65 H65B 109.5
H65A C65 H65B 109.5
N16 C65 H65C 109.5
H65A C65 H65C 109.5
H65B C65 H65C 109.5
N16 C66 H66A 109.5
N16 C66 H66B 109.5
H66A C66 H66B 109.5
N16 C66 H66C 109.5
H66A C66 H66C 109.5
H66B C66 H66C 109.5
N16 C67 H67A 109.5
N16 C67 H67B 109.5
H67A C67 H67B 109.5
N16 C67 H67C 109.5
H67A C67 H67C 109.5
H67B C67 H67C 109.5
N16 C68 C69 116.05(16)
N16 C68 H68A 108.3
C69 C68 H68A 108.3
N16 C68 H68B 108.3
C69 C68 H68B 108.3
H68A C68 H68B 107.4
O11 C69 C68 108.51(17)
O11 C69 H69A 110.0
C68 C69 H69A 110.0
O11 C69 H69B 110.0
C68 C69 H69B 110.0
H69A C69 H69B 108.4
N17 C70 H70A 109.5
N17 C70 H70B 109.5
H70A C70 H70B 109.5
N17 C70 H70C 109.5
H70A C70 H70C 109.5
H70B C70 H70C 109.5
N17 C71 H71A 109.5
N17 C71 H71B 109.5
H71A C71 H71B 109.5
N17 C71 H71C 109.5
H71A C71 H71C 109.5
H71B C71 H71C 109.5
N17 C72 H72A 109.5
N17 C72 H72B 109.5
H72A C72 H72B 109.5
N17 C72 H72C 109.5
H72A C72 H72C 109.5
H72B C72 H72C 109.5
C74 C73 N17 117.52(16)
C74 C73 H73A 107.9
N17 C73 H73A 107.9
C74 C73 H73B 107.9
N17 C73 H73B 107.9
H73A C73 H73B 107.2
O12 C74 C73 109.58(16)
O12 C74 H74A 109.8
C73 C74 H74A 109.8
O12 C74 H74B 109.8
C73 C74 H74B 109.8
H74A C74 H74B 108.2
C1 N1 C41 112.25(15)
C1 N1 C21 112.69(14)
C41 N1 C21 111.78(16)
C3 N2 C2 119.04(13)
C3 N2 H2 120.5
C2 N2 H2 120.5
C3 N3 C4 125.50(13)
C3 N3 H3 117.3
C4 N3 H3 117.3
C10 N4 C9 126.25(14)
C10 N4 H4 116.9
C9 N4 H4 116.9
C10 N5 C11 124.61(14)
C10 N5 H5A 117.7
C11 N5 H5A 117.7
C23 N6 C22 119.28(15)
C23 N6 H6A 120.4
C22 N6 H6A 120.4
C23 N7 C24 126.31(14)
C23 N7 H7A 116.8
C24 N7 H7A 116.8
C30 N8 C29 123.41(14)
C30 N8 H8A 118.3
C29 N8 H8A 118.3
C30 N9 C31 121.99(13)
C30 N9 H9 119.0
C31 N9 H9 119.0
C43 N10 C42 119.27(16)
C43 N10 H10 120.4
C42 N10 H10 120.4
C43 N11 C44 124.80(15)
C43 N11 H11 117.6
C44 N11 H11 117.6
C50 N12 C49 126.23(15)
C50 N12 H12 116.9
C49 N12 H12 116.9
C50 N13 C51 123.32(15)
C50 N13 H13A 118.3
C51 N13 H13A 118.3
C66 N16 C65 109.62(19)
C66 N16 C67 109.05(18)
C65 N16 C67 107.35(19)
C66 N16 C68 108.05(16)
C65 N16 C68 111.72(16)
C67 N16 C68 111.02(16)
C70 N17 C72 107.43(16)
C70 N17 C71 108.26(15)
C72 N17 C71 111.55(17)
C70 N17 C73 107.83(14)
C72 N17 C73 109.88(15)
C71 N17 C73 111.70(15)
C69 O11 H11A 109.5
C74 O12 H12' 109.5
O7 P1 O10 110.11(6)
O7 P1 O9 109.59(6)
O10 P1 O9 110.21(6)
O7 P1 O8 108.67(6)
O10 P1 O8 109.71(6)
O9 P1 O8 108.51(6)
C78 N18 C76 115.4(5)
C78 N18 C75 82.4(5)
C76 N18 C75 103.4(5)
C78 N18 C77 134.0(5)
C76 N18 C77 105.7(5)
C75 N18 C77 107.8(5)
N18 C75 H75A 109.5
N18 C75 H75B 109.5
H75A C75 H75B 109.5
N18 C75 H75C 109.5
H75A C75 H75C 109.5
H75B C75 H75C 109.5
N18 C76 H76A 109.5
N18 C76 H76B 109.5
H76A C76 H76B 109.5
N18 C76 H76C 109.5
H76A C76 H76C 109.5
H76B C76 H76C 109.5
N18 C77 H77A 109.5
N18 C77 H77B 109.5
H77A C77 H77B 109.5
N18 C77 H77C 109.5
H77A C77 H77C 109.5
H77B C77 H77C 109.5
N18 C78 C79 92.4(5)
O13 C79 C78 97.2(5)
O13 C79 H79A 112.3
C78 C79 H79A 112.3
O13 C79 H79B 112.3
C78 C79 H79B 112.3
H79A C79 H79B 109.9
C79 O13 H13B 109.5

loop_
_geom_bond_atom_site_label_1
_geom_bond_atom_site_label_2
_geom_bond_distance
C1 N1 1.452(2)
C1 C2 1.506(3)
C1 H1A 0.9900
C1 H1B 0.9900
C2 N2 1.463(2)
C2 H2A 0.9900
C2 H2B 0.9900
C3 O1 1.2303(19)
C3 N2 1.349(2)
C3 N3 1.387(2)
C4 C5 1.401(2)
C4 N3 1.410(2)
C4 C9 1.415(2)
C5 C6 1.380(2)
C5 H5 0.9500
C6 C7 1.371(3)
C6 H6 0.9500
C7 C8 1.406(2)
C7 H7 0.9500
C8 C9 1.393(2)
C8 H8 0.9500
C9 N4 1.407(2)
C10 O2 1.217(2)
C10 N5 1.367(2)
C10 N4 1.380(2)
C11 C12 1.368(3)
C11 C20 1.422(2)
C11 N5 1.434(2)
C12 C13 1.402(3)
C12 H12A 0.9500
C13 C14 1.369(3)
C13 H13 0.9500
C14 C15 1.419(3)
C14 H14 0.9500
C15 C20 1.424(3)
C15 C16 1.437(3)
C16 C17 1.348(4)
C16 H16 0.9500
C17 C18 1.377(3)
C17 H17 0.9500
C18 C19 1.349(3)
C18 H18 0.9500
C19 C20 1.432(3)
C19 H19 0.9500
C21 N1 1.467(2)
C21 C22 1.503(3)
C21 H21A 0.9900
C21 H21B 0.9900
C22 N6 1.450(2)
C22 H22A 0.9900
C22 H22B 0.9900
C23 O3 1.227(2)
C23 N6 1.345(2)
C23 N7 1.385(2)
C24 C29 1.397(2)
C24 C25 1.398(2)
C24 N7 1.405(2)
C25 C26 1.395(3)
C25 H25 0.9500
C26 C27 1.389(3)
C26 H26 0.9500
C27 C28 1.388(3)
C27 H27 0.9500
C28 C29 1.399(2)
C28 H28 0.9500
C29 N8 1.402(2)
C30 O4 1.2152(19)
C30 N8 1.363(2)
C30 N9 1.369(2)
C31 C32 1.365(2)
C31 C40 1.413(2)
C31 N9 1.425(2)
C32 C33 1.419(3)
C32 H32 0.9500
C33 C34 1.359(3)
C33 H33 0.9500
C34 C35 1.413(3)
C34 H34 0.9500
C35 C40 1.420(2)
C35 C36 1.438(3)
C36 C37 1.359(3)
C36 H36 0.9500
C37 C38 1.415(3)
C37 H37 0.9500
C38 C39 1.370(3)
C38 H38 0.9500
C39 C40 1.421(2)
C39 H39 0.9500
C41 N1 1.465(2)
C41 C42 1.521(3)
C41 H41A 0.9900
C41 H41B 0.9900
C42 N10 1.463(2)
C42 H42A 0.9900
C42 H42B 0.9900
C43 O5 1.235(2)
C43 N10 1.360(2)
C43 N11 1.386(2)
C44 N11 1.401(2)
C44 C49 1.403(2)
C44 C45 1.404(3)
C45 C46 1.403(3)
C45 H45 0.9500
C46 C47 1.340(3)
C46 H46 0.9500
C47 C48 1.389(3)
C47 H47 0.9500
C48 C49 1.420(3)
C48 H48 0.9500
C49 N12 1.405(2)
C50 O6 1.228(2)
C50 N13 1.361(2)
C50 N12 1.371(2)
C51 C52 1.375(3)
C51 N13 1.414(2)
C51 C60 1.435(2)
C52 C53 1.422(3)
C52 H52 0.9500
C53 C54 1.354(3)
C53 H53 0.9500
C54 C55 1.406(3)
C54 H54 0.9500
C55 C56 1.403(3)
C55 C60 1.418(3)
C56 C57 1.385(4)
C56 H56 0.9500
C57 C58 1.391(4)
C57 H57 0.9500
C58 C59 1.353(3)
C58 H58 0.9500
C59 C60 1.415(3)
C59 H59 0.9500
C61 C62 1.441(3)
C61 H61A 0.9800
C61 H61B 0.9800
C61 H61C 0.9800
C62 N14 1.132(3)
C63 C64 1.417(3)
C63 H63A 0.9800
C63 H63B 0.9800
C63 H63C 0.9800
C64 N15 1.158(3)
C65 N16 1.497(3)
C65 H65A 0.9800
C65 H65B 0.9800
C65 H65C 0.9800
C66 N16 1.462(3)
C66 H66A 0.9800
C66 H66B 0.9800
C66 H66C 0.9800
C67 N16 1.501(3)
C67 H67A 0.9800
C67 H67B 0.9800
C67 H67C 0.9800
C68 N16 1.510(2)
C68 C69 1.530(3)
C68 H68A 0.9900
C68 H68B 0.9900
C69 O11 1.415(2)
C69 H69A 0.9900
C69 H69B 0.9900
C70 N17 1.494(3)
C70 H70A 0.9800
C70 H70B 0.9800
C70 H70C 0.9800
C71 N17 1.504(3)
C71 H71A 0.9800
C71 H71B 0.9800
C71 H71C 0.9800
C72 N17 1.502(3)
C72 H72A 0.9800
C72 H72B 0.9800
C72 H72C 0.9800
C73 C74 1.502(3)
C73 N17 1.507(2)
C73 H73A 0.9900
C73 H73B 0.9900
C74 O12 1.414(2)
C74 H74A 0.9900
C74 H74B 0.9900
N2 H2 0.8800
N3 H3 0.8800
N4 H4 0.8800
N5 H5A 0.8800
N6 H6A 0.8800
N7 H7A 0.8800
N8 H8A 0.8800
N9 H9 0.8800
N10 H10 0.8800
N11 H11 0.8800
N12 H12 0.8800
N13 H13A 0.8800
O7 P1 1.5275(12)
O8 P1 1.5595(11)
O9 P1 1.5518(12)
O10 P1 1.5332(11)
O11 H11A 0.8400
O12 H12' 0.8400
N18 C78 1.464(9)
N18 C76 1.521(9)
N18 C75 1.674(9)
N18 C77 1.793(9)
C75 H75A 0.9800
C75 H75B 0.9800
C75 H75C 0.9800
C76 H76A 0.9800
C76 H76B 0.9800
C76 H76C 0.9800
C77 H77A 0.9800
C77 H77B 0.9800
C77 H77C 0.9800
C78 C79 1.604(9)
C79 O13 1.489(6)
C79 H79A 0.9900
C79 H79B 0.9900
O13 H13B 0.8400
